data_7053465
loop_
_publ_author_name
'Sasamori, Takahiro'
'Hori, Akimi'
'Kaneko, Yoshikazu'
'Tokitoh, Norihiro'

_publ_section_title
;
 Synthesis, structures and properties of biferrocenyl- and
 ruthenocenyl-substituted diphosphenes
;
_journal_issue 8
_journal_name_full 'New Journal of Chemistry'
_journal_page_first 1560
_journal_paper_doi 10.1039/c0nj00062k
_journal_volume 34
_journal_year 2010
_chemical_formula_moiety 'C37 H68 P2 Ru Si6'
_chemical_formula_sum 'C37 H68 P2 Ru Si6'
_chemical_formula_weight 844.46
_chemical_name_common ruthenocenyldiphosphene
_chemical_name_systematic
;
?
;
_space_group_IT_number 2
_symmetry_cell_setting triclinic
_symmetry_Int_Tables_number 2
_symmetry_space_group_name_Hall '-P 1'
_symmetry_space_group_name_H-M 'P -1'
_atom_sites_solution_hydrogens geom
_atom_sites_solution_primary direct
_atom_sites_solution_secondary difmap
_audit_creation_method SHELXL-97
_cell_angle_alpha 97.9195(7)
_cell_angle_beta 96.8663(6)
_cell_angle_gamma 110.1667(8)
_cell_formula_units_Z 2
_cell_length_a 9.61510(10)
_cell_length_b 10.6365(2)
_cell_length_c 24.8520(4)
_cell_measurement_temperature 103(2)
_cell_measurement_theta_max 25.5
_cell_measurement_theta_min 2.09
_cell_volume 2324.61(6)
_computing_cell_refinement HKL2000
_computing_data_collection CrystalClear
_computing_data_reduction HKL2000
_computing_structure_refinement 'SHELXL-97 (Sheldrick, 1997)'
_computing_structure_solution 'SHELXS-97 (Sheldrick, 1990)'
_diffrn_ambient_temperature 103(2)
_diffrn_detector_area_resol_mean 7.31
_diffrn_measured_fraction_theta_full 0.988
_diffrn_measured_fraction_theta_max 0.988
_diffrn_measurement_device_type Rigaku_Mercury_CCD
_diffrn_measurement_method 'Omega scans'
_diffrn_radiation_monochromator graphite
_diffrn_radiation_source 'fine-focus sealed tube'
_diffrn_radiation_type MoK\a
_diffrn_radiation_wavelength 0.71069
_diffrn_reflns_av_R_equivalents 0.0244
_diffrn_reflns_av_sigmaI/netI 0.0293
_diffrn_reflns_limit_h_max 11
_diffrn_reflns_limit_h_min -11
_diffrn_reflns_limit_k_max 12
_diffrn_reflns_limit_k_min -12
_diffrn_reflns_limit_l_max 30
_diffrn_reflns_limit_l_min -30
_diffrn_reflns_number 20542
_diffrn_reflns_theta_full 25.50
_diffrn_reflns_theta_max 25.50
_diffrn_reflns_theta_min 2.09
_exptl_absorpt_coefficient_mu 0.584
_exptl_absorpt_correction_T_max 0.9884
_exptl_absorpt_correction_T_min 0.9439
_exptl_absorpt_correction_type multi-scan
_exptl_absorpt_process_details 'Jacobson, R. (1998) Private communication'
_exptl_crystal_colour deep-red
_exptl_crystal_density_diffrn 1.206
_exptl_crystal_density_method 'not measured'
_exptl_crystal_description prism
_exptl_crystal_F_000 896
_exptl_crystal_size_max 0.10
_exptl_crystal_size_mid 0.08
_exptl_crystal_size_min 0.02
_refine_diff_density_max 0.838
_refine_diff_density_min -0.741
_refine_diff_density_rms 0.065
_refine_ls_extinction_method none
_refine_ls_goodness_of_fit_ref 1.052
_refine_ls_hydrogen_treatment constr
_refine_ls_matrix_type full
_refine_ls_number_parameters 433
_refine_ls_number_reflns 8550
_refine_ls_number_restraints 0
_refine_ls_restrained_S_all 1.052
_refine_ls_R_factor_all 0.0332
_refine_ls_R_factor_gt 0.0297
_refine_ls_shift/su_max 0.001
_refine_ls_shift/su_mean 0.000
_refine_ls_structure_factor_coef Fsqd
_refine_ls_weighting_details 'calc w=1/[\s^2^(Fo^2^)+(0.0300P)^2^+2.8152P] where P=(Fo^2^+2Fc^2^)/3'
_refine_ls_weighting_scheme calc
_refine_ls_wR_factor_gt 0.0760
_refine_ls_wR_factor_ref 0.0784
_reflns_number_gt 7880
_reflns_number_total 8550
_reflns_threshold_expression >2sigma(I)
_cod_data_source_file c0nj00062k.txt
_cod_data_source_block rcpp
_cod_database_code 7053465

loop_
_symmetry_equiv_pos_as_xyz
'x, y, z'
'-x, -y, -z'

loop_
_atom_site_label
_atom_site_type_symbol
_atom_site_fract_x
_atom_site_fract_y
_atom_site_fract_z
_atom_site_U_iso_or_equiv
_atom_site_adp_type
_atom_site_occupancy
_atom_site_symmetry_multiplicity
_atom_site_calc_flag
_atom_site_refinement_flags
P1 P 0.67057(7) 0.07566(6) 0.85513(2) 0.02198(13) Uani 1 1 d .
P2 P 0.44202(6) 0.00731(6) 0.83461(2) 0.01871(12) Uani 1 1 d .
C1 C 0.6927(3) -0.0019(2) 0.91415(9) 0.0210(5) Uani 1 1 d .
C2 C 0.5911(3) -0.0480(2) 0.95150(9) 0.0223(5) Uani 1 1 d .
H1 H 0.4926 -0.0460 0.9492 0.027 Uiso 1 1 calc R
C3 C 0.6637(3) -0.0973(2) 0.99262(9) 0.0236(5) Uani 1 1 d .
H2 H 0.6219 -0.1337 1.0224 0.028 Uiso 1 1 calc R
C4 C 0.8087(3) -0.0826(2) 0.98133(10) 0.0248(5) Uani 1 1 d .
H3 H 0.8806 -0.1082 1.0021 0.030 Uiso 1 1 calc R
C5 C 0.8287(3) -0.0228(2) 0.93365(9) 0.0232(5) Uani 1 1 d .
H4 H 0.9167 -0.0006 0.9175 0.028 Uiso 1 1 calc R
Ru1 Ru 0.79270(2) 0.119413(18) 0.997155(7) 0.01973(6) Uani 1 1 d .
C6 C 0.9846(3) 0.3126(2) 1.02408(10) 0.0283(5) Uani 1 1 d .
H5 H 1.0768 0.3318 1.0107 0.034 Uiso 1 1 calc R
C7 C 0.8573(3) 0.3392(2) 1.00093(10) 0.0274(5) Uani 1 1 d .
H6 H 0.8495 0.3793 0.9694 0.033 Uiso 1 1 calc R
C8 C 0.7442(3) 0.2954(2) 1.03340(10) 0.0282(5) Uani 1 1 d .
H7 H 0.6472 0.3008 1.0275 0.034 Uiso 1 1 calc R
C9 C 0.8024(3) 0.2417(2) 1.07656(10) 0.0300(6) Uani 1 1 d .
H8 H 0.7506 0.2052 1.1044 0.036 Uiso 1 1 calc R
C10 C 0.9495(3) 0.2521(3) 1.07078(10) 0.0300(6) Uani 1 1 d .
H9 H 1.0141 0.2237 1.0940 0.036 Uiso 1 1 calc R
C11 C 0.4246(2) 0.0832(2) 0.77300(8) 0.0152(4) Uani 1 1 d .
C12 C 0.4213(2) 0.0106(2) 0.72053(8) 0.0149(4) Uani 1 1 d .
C13 C 0.4134(2) 0.0725(2) 0.67455(8) 0.0155(4) Uani 1 1 d .
H10 H 0.4121 0.0242 0.6393 0.019 Uiso 1 1 calc R
C14 C 0.4074(2) 0.2028(2) 0.67884(8) 0.0140(4) Uani 1 1 d .
C15 C 0.4009(2) 0.2683(2) 0.73060(8) 0.0150(4) Uani 1 1 d .
H11 H 0.3918 0.3551 0.7339 0.018 Uiso 1 1 calc R
C16 C 0.4074(2) 0.2111(2) 0.77782(8) 0.0153(4) Uani 1 1 d .
C17 C 0.4262(2) -0.1322(2) 0.71197(9) 0.0174(4) Uani 1 1 d .
H12 H 0.4549 -0.1448 0.7503 0.021 Uiso 1 1 calc R
C18 C 0.4090(2) 0.2722(2) 0.62941(8) 0.0153(4) Uani 1 1 d .
H13 H 0.4036 0.3621 0.6448 0.018 Uiso 1 1 calc R
C19 C 0.3924(2) 0.2864(2) 0.83203(8) 0.0181(4) Uani 1 1 d .
H14 H 0.4178 0.2349 0.8600 0.022 Uiso 1 1 calc R
Si1 Si 0.23068(7) -0.26781(6) 0.68730(3) 0.02439(14) Uani 1 1 d .
Si2 Si 0.58551(7) -0.14729(6) 0.67668(3) 0.02044(13) Uani 1 1 d .
Si3 Si 0.22879(7) 0.18511(6) 0.57657(2) 0.01706(13) Uani 1 1 d .
Si4 Si 0.59838(7) 0.32086(6) 0.60636(2) 0.01758(13) Uani 1 1 d .
Si5 Si 0.53815(7) 0.46576(7) 0.85615(2) 0.02284(14) Uani 1 1 d .
Si6 Si 0.18647(7) 0.25797(6) 0.83301(3) 0.02052(13) Uani 1 1 d .
C20 C 0.1189(3) -0.2692(3) 0.74440(14) 0.0468(8) Uani 1 1 d .
H15 H 0.1107 -0.1798 0.7539 0.070 Uiso 1 1 calc R
H16 H 0.1697 -0.2890 0.7769 0.070 Uiso 1 1 calc R
H17 H 0.0180 -0.3396 0.7322 0.070 Uiso 1 1 calc R
C21 C 0.2417(3) -0.4408(2) 0.67152(10) 0.0275(5) Uani 1 1 d .
H18 H 0.1399 -0.5098 0.6599 0.041 Uiso 1 1 calc R
H19 H 0.2918 -0.4592 0.7046 0.041 Uiso 1 1 calc R
H20 H 0.2994 -0.4440 0.6417 0.041 Uiso 1 1 calc R
C22 C 0.1281(4) -0.2408(3) 0.62408(14) 0.0514(9) Uani 1 1 d .
H21 H 0.1853 -0.2421 0.5940 0.077 Uiso 1 1 calc R
H22 H 0.1166 -0.1524 0.6317 0.077 Uiso 1 1 calc R
H23 H 0.0285 -0.3137 0.6132 0.077 Uiso 1 1 calc R
C23 C 0.6504(3) -0.2774(3) 0.70357(11) 0.0307(6) Uani 1 1 d .
H24 H 0.7362 -0.2825 0.6870 0.046 Uiso 1 1 calc R
H25 H 0.5680 -0.3667 0.6940 0.046 Uiso 1 1 calc R
H26 H 0.6809 -0.2511 0.7438 0.046 Uiso 1 1 calc R
C24 C 0.5309(3) -0.1998(3) 0.59946(10) 0.0315(6) Uani 1 1 d .
H27 H 0.4905 -0.1361 0.5847 0.047 Uiso 1 1 calc R
H28 H 0.4541 -0.2922 0.5898 0.047 Uiso 1 1 calc R
H29 H 0.6198 -0.1986 0.5836 0.047 Uiso 1 1 calc R
C25 C 0.7485(3) 0.0191(3) 0.69545(11) 0.0272(5) Uani 1 1 d .
H30 H 0.7709 0.0498 0.7356 0.041 Uiso 1 1 calc R
H31 H 0.7232 0.0872 0.6778 0.041 Uiso 1 1 calc R
H32 H 0.8368 0.0075 0.6828 0.041 Uiso 1 1 calc R
C26 C 0.2257(3) 0.0286(2) 0.53094(10) 0.0269(5) Uani 1 1 d .
H33 H 0.2620 -0.0264 0.5534 0.040 Uiso 1 1 calc R
H34 H 0.2910 0.0552 0.5038 0.040 Uiso 1 1 calc R
H35 H 0.1225 -0.0250 0.5117 0.040 Uiso 1 1 calc R
C27 C 0.2028(3) 0.3039(3) 0.53064(10) 0.0302(6) Uani 1 1 d .
H36 H 0.1036 0.2618 0.5067 0.045 Uiso 1 1 calc R
H37 H 0.2814 0.3226 0.5079 0.045 Uiso 1 1 calc R
H38 H 0.2098 0.3896 0.5533 0.045 Uiso 1 1 calc R
C28 C 0.0690(3) 0.1383(3) 0.61539(9) 0.0256(5) Uani 1 1 d .
H39 H -0.0257 0.0892 0.5893 0.038 Uiso 1 1 calc R
H40 H 0.0643 0.2214 0.6363 0.038 Uiso 1 1 calc R
H41 H 0.0846 0.0799 0.6409 0.038 Uiso 1 1 calc R
C29 C 0.7495(3) 0.3930(2) 0.66923(10) 0.0257(5) Uani 1 1 d .
H42 H 0.7406 0.3238 0.6923 0.039 Uiso 1 1 calc R
H43 H 0.7386 0.4730 0.6903 0.039 Uiso 1 1 calc R
H44 H 0.8484 0.4200 0.6581 0.039 Uiso 1 1 calc R
C30 C 0.6308(3) 0.1765(2) 0.56464(10) 0.0261(5) Uani 1 1 d .
H45 H 0.5569 0.1415 0.5302 0.039 Uiso 1 1 calc R
H46 H 0.6197 0.1034 0.5858 0.039 Uiso 1 1 calc R
H47 H 0.7327 0.2089 0.5561 0.039 Uiso 1 1 calc R
C31 C 0.6174(3) 0.4546(3) 0.56318(11) 0.0286(5) Uani 1 1 d .
H48 H 0.7219 0.4928 0.5576 0.043 Uiso 1 1 calc R
H49 H 0.5898 0.5274 0.5820 0.043 Uiso 1 1 calc R
H50 H 0.5506 0.4137 0.5273 0.043 Uiso 1 1 calc R
C32 C 0.7159(3) 0.4734(3) 0.83117(12) 0.0417(7) Uani 1 1 d .
H51 H 0.7930 0.5648 0.8447 0.063 Uiso 1 1 calc R
H52 H 0.6970 0.4540 0.7907 0.063 Uiso 1 1 calc R
H53 H 0.7510 0.4056 0.8450 0.063 Uiso 1 1 calc R
C33 C 0.4769(3) 0.6033(3) 0.83424(11) 0.0362(6) Uani 1 1 d .
H54 H 0.5555 0.6927 0.8501 0.054 Uiso 1 1 calc R
H55 H 0.3833 0.5984 0.8474 0.054 Uiso 1 1 calc R
H56 H 0.4599 0.5907 0.7939 0.054 Uiso 1 1 calc R
C34 C 0.5750(3) 0.5023(3) 0.93347(10) 0.0310(6) Uani 1 1 d .
H57 H 0.6126 0.4357 0.9471 0.047 Uiso 1 1 calc R
H58 H 0.4812 0.4958 0.9468 0.047 Uiso 1 1 calc R
H59 H 0.6503 0.5945 0.9471 0.047 Uiso 1 1 calc R
C35 C 0.0784(3) 0.0696(3) 0.81763(12) 0.0321(6) Uani 1 1 d .
H60 H -0.0278 0.0518 0.8192 0.048 Uiso 1 1 calc R
H61 H 0.1192 0.0273 0.8450 0.048 Uiso 1 1 calc R
H62 H 0.0874 0.0311 0.7806 0.048 Uiso 1 1 calc R
C36 C 0.1020(3) 0.3346(3) 0.78100(10) 0.0303(5) Uani 1 1 d .
H63 H 0.1102 0.2961 0.7439 0.045 Uiso 1 1 calc R
H64 H 0.1557 0.4337 0.7886 0.045 Uiso 1 1 calc R
H65 H -0.0044 0.3141 0.7833 0.045 Uiso 1 1 calc R
C37 C 0.1641(3) 0.3282(3) 0.90334(10) 0.0307(6) Uani 1 1 d .
H66 H 0.2087 0.4281 0.9102 0.046 Uiso 1 1 calc R
H67 H 0.2151 0.2941 0.9312 0.046 Uiso 1 1 calc R
H68 H 0.0568 0.2992 0.9054 0.046 Uiso 1 1 calc R

loop_
_atom_site_aniso_label
_atom_site_aniso_U_11
_atom_site_aniso_U_22
_atom_site_aniso_U_33
_atom_site_aniso_U_23
_atom_site_aniso_U_13
_atom_site_aniso_U_12
P1 0.0231(3) 0.0277(3) 0.0159(3) 0.0062(2) 0.0027(2) 0.0098(2)
P2 0.0212(3) 0.0213(3) 0.0141(3) 0.0077(2) 0.0021(2) 0.0071(2)
C1 0.0248(11) 0.0208(11) 0.0154(11) -0.0001(9) 0.0004(9) 0.0084(9)
C2 0.0257(12) 0.0200(11) 0.0172(11) 0.0004(9) -0.0013(9) 0.0066(9)
C3 0.0308(12) 0.0176(11) 0.0188(11) 0.0034(9) 0.0009(9) 0.0055(10)
C4 0.0299(12) 0.0194(12) 0.0222(12) 0.0013(9) -0.0039(10) 0.0092(10)
C5 0.0254(12) 0.0232(12) 0.0195(11) 0.0006(9) 0.0009(9) 0.0096(10)
Ru1 0.02389(10) 0.01850(10) 0.01541(10) 0.00321(7) 0.00116(7) 0.00688(8)
C6 0.0295(13) 0.0189(12) 0.0287(13) -0.0015(10) 0.0034(10) 0.0019(10)
C7 0.0350(13) 0.0176(11) 0.0265(12) 0.0035(10) 0.0039(10) 0.0065(10)
C8 0.0325(13) 0.0190(12) 0.0311(13) -0.0011(10) 0.0059(10) 0.0092(10)
C9 0.0415(15) 0.0218(12) 0.0188(12) -0.0020(9) 0.0065(10) 0.0038(11)
C10 0.0357(14) 0.0241(13) 0.0221(12) -0.0034(10) -0.0048(10) 0.0072(11)
C11 0.0142(10) 0.0164(10) 0.0141(10) 0.0055(8) 0.0020(8) 0.0039(8)
C12 0.0146(10) 0.0145(10) 0.0151(10) 0.0030(8) 0.0016(8) 0.0049(8)
C13 0.0179(10) 0.0165(10) 0.0125(10) 0.0016(8) 0.0019(8) 0.0074(8)
C14 0.0141(9) 0.0142(10) 0.0126(10) 0.0031(8) 0.0006(8) 0.0042(8)
C15 0.0188(10) 0.0125(10) 0.0136(10) 0.0015(8) 0.0024(8) 0.0062(8)
C16 0.0148(10) 0.0158(10) 0.0130(10) 0.0007(8) 0.0016(8) 0.0040(8)
C17 0.0224(11) 0.0150(10) 0.0150(10) 0.0031(8) 0.0015(8) 0.0077(9)
C18 0.0219(10) 0.0136(10) 0.0114(10) 0.0028(8) 0.0037(8) 0.0074(8)
C19 0.0263(11) 0.0179(11) 0.0109(10) 0.0020(8) 0.0043(8) 0.0092(9)
Si1 0.0232(3) 0.0141(3) 0.0325(4) 0.0014(3) -0.0012(3) 0.0059(3)
Si2 0.0281(3) 0.0206(3) 0.0176(3) 0.0051(2) 0.0069(2) 0.0137(3)
Si3 0.0211(3) 0.0193(3) 0.0110(3) 0.0033(2) 0.0013(2) 0.0081(2)
Si4 0.0214(3) 0.0169(3) 0.0155(3) 0.0048(2) 0.0055(2) 0.0070(2)
Si5 0.0275(3) 0.0215(3) 0.0142(3) -0.0021(2) 0.0022(2) 0.0050(3)
Si6 0.0253(3) 0.0207(3) 0.0173(3) 0.0030(2) 0.0072(2) 0.0097(3)
C20 0.0325(15) 0.0276(15) 0.069(2) -0.0090(14) 0.0191(14) 0.0010(12)
C21 0.0342(13) 0.0172(11) 0.0285(13) 0.0029(10) 0.0031(10) 0.0074(10)
C22 0.0428(17) 0.0277(15) 0.067(2) 0.0136(14) -0.0279(15) 0.0027(13)
C23 0.0354(14) 0.0327(14) 0.0353(14) 0.0127(11) 0.0112(11) 0.0223(12)
C24 0.0537(16) 0.0270(13) 0.0191(12) 0.0039(10) 0.0102(11) 0.0203(12)
C25 0.0233(12) 0.0288(13) 0.0324(13) 0.0090(10) 0.0091(10) 0.0105(10)
C26 0.0305(13) 0.0288(13) 0.0183(11) -0.0022(10) -0.0021(10) 0.0116(11)
C27 0.0380(14) 0.0298(13) 0.0211(12) 0.0095(10) -0.0031(10) 0.0115(11)
C28 0.0229(12) 0.0340(14) 0.0185(11) 0.0035(10) 0.0022(9) 0.0097(10)
C29 0.0224(12) 0.0258(12) 0.0255(12) 0.0015(10) 0.0024(9) 0.0065(10)
C30 0.0304(13) 0.0272(13) 0.0234(12) 0.0044(10) 0.0106(10) 0.0121(10)
C31 0.0342(13) 0.0265(13) 0.0305(13) 0.0150(10) 0.0142(11) 0.0115(11)
C32 0.0304(14) 0.0420(16) 0.0335(15) -0.0124(12) 0.0068(12) -0.0031(12)
C33 0.0538(17) 0.0202(13) 0.0264(13) 0.0023(10) -0.0002(12) 0.0068(12)
C34 0.0362(14) 0.0350(14) 0.0171(12) -0.0036(10) -0.0002(10) 0.0122(12)
C35 0.0270(13) 0.0264(13) 0.0432(15) 0.0039(11) 0.0123(11) 0.0091(11)
C36 0.0288(13) 0.0370(14) 0.0289(13) 0.0098(11) 0.0060(10) 0.0152(11)
C37 0.0356(14) 0.0357(14) 0.0237(13) 0.0039(11) 0.0117(10) 0.0152(12)

loop_
_atom_type_symbol
_atom_type_description
_atom_type_scat_dispersion_real
_atom_type_scat_dispersion_imag
_atom_type_scat_source
C C 0.0033 0.0016 'International Tables Vol C Tables 4.2.6.8 and 6.1.1.4'
H H 0.0000 0.0000 'International Tables Vol C Tables 4.2.6.8 and 6.1.1.4'
Si Si 0.0817 0.0704 'International Tables Vol C Tables 4.2.6.8 and 6.1.1.4'
P P 0.1023 0.0942 'International Tables Vol C Tables 4.2.6.8 and 6.1.1.4'
Ru Ru -1.2594 0.8363 'International Tables Vol C Tables 4.2.6.8 and 6.1.1.4'

loop_
_geom_angle_atom_site_label_1
_geom_angle_atom_site_label_2
_geom_angle_atom_site_label_3
_geom_angle
C1 P1 P2 100.97(8)
C11 P2 P1 99.55(7)
C2 C1 C5 106.84(19)
C2 C1 P1 130.03(17)
C5 C1 P1 123.08(18)
C2 C1 Ru1 70.53(12)
C5 C1 Ru1 70.31(12)
P1 C1 Ru1 122.09(12)
C3 C2 C1 108.3(2)
C3 C2 Ru1 71.24(13)
C1 C2 Ru1 71.02(13)
C3 C2 H1 125.9
C1 C2 H1 125.9
Ru1 C2 H1 123.5
C4 C3 C2 108.2(2)
C4 C3 Ru1 71.27(13)
C2 C3 Ru1 70.63(13)
C4 C3 H2 125.9
C2 C3 H2 125.9
Ru1 C3 H2 123.8
C3 C4 C5 108.5(2)
C3 C4 Ru1 71.04(13)
C5 C4 Ru1 70.40(13)
C3 C4 H3 125.7
C5 C4 H3 125.7
Ru1 C4 H3 124.4
C4 C5 C1 108.2(2)
C4 C5 Ru1 71.59(13)
C1 C5 Ru1 71.13(13)
C4 C5 H4 125.9
C1 C5 H4 125.9
Ru1 C5 H4 123.0
C5 Ru1 C2 64.09(9)
C5 Ru1 C9 162.49(9)
C2 Ru1 C9 123.89(9)
C5 Ru1 C8 158.21(9)
C2 Ru1 C8 112.58(9)
C9 Ru1 C8 38.13(10)
C5 Ru1 C10 128.91(9)
C2 Ru1 C10 155.79(9)
C9 Ru1 C10 37.58(10)
C8 Ru1 C10 63.44(10)
C5 Ru1 C1 38.56(8)
C2 Ru1 C1 38.45(9)
C9 Ru1 C1 157.12(10)
C8 Ru1 C1 124.89(9)
C10 Ru1 C1 164.24(10)
C5 Ru1 C6 113.55(9)
C2 Ru1 C6 164.60(9)
C9 Ru1 C6 63.22(10)
C8 Ru1 C6 63.40(10)
C10 Ru1 C6 37.98(10)
C1 Ru1 C6 129.92(9)
C5 Ru1 C7 125.79(9)
C2 Ru1 C7 129.54(9)
C9 Ru1 C7 63.49(9)
C8 Ru1 C7 37.90(9)
C10 Ru1 C7 63.53(10)
C1 Ru1 C7 113.55(9)
C6 Ru1 C7 37.95(9)
C5 Ru1 C3 63.69(9)
C2 Ru1 C3 38.13(8)
C9 Ru1 C3 111.71(9)
C8 Ru1 C3 128.36(10)
C10 Ru1 C3 123.41(9)
C1 Ru1 C3 64.10(9)
C6 Ru1 C3 156.40(9)
C7 Ru1 C3 163.47(10)
C5 Ru1 C4 38.00(9)
C2 Ru1 C4 63.52(9)
C9 Ru1 C4 127.85(9)
C8 Ru1 C4 162.39(9)
C10 Ru1 C4 112.38(9)
C1 Ru1 C4 63.95(8)
C6 Ru1 C4 125.03(9)
C7 Ru1 C4 158.03(10)
C3 Ru1 C4 37.69(9)
C10 C6 C7 108.0(2)
C10 C6 Ru1 70.92(14)
C7 C6 Ru1 71.03(14)
C10 C6 H5 126.0
C7 C6 H5 126.0
Ru1 C6 H5 123.7
C8 C7 C6 107.8(2)
C8 C7 Ru1 70.90(14)
C6 C7 Ru1 71.02(14)
C8 C7 H6 126.1
C6 C7 H6 126.1
Ru1 C7 H6 123.6
C7 C8 C9 107.8(2)
C7 C8 Ru1 71.20(14)
C9 C8 Ru1 70.86(14)
C7 C8 H7 126.1
C9 C8 H7 126.1
Ru1 C8 H7 123.5
C10 C9 C8 108.3(2)
C10 C9 Ru1 71.33(14)
C8 C9 Ru1 71.01(14)
C10 C9 H8 125.8
C8 C9 H8 125.8
Ru1 C9 H8 123.5
C9 C10 C6 108.1(2)
C9 C10 Ru1 71.09(14)
C6 C10 Ru1 71.11(14)
C9 C10 H9 126.0
C6 C10 H9 126.0
Ru1 C10 H9 123.5
C12 C11 C16 119.94(18)
C12 C11 P2 119.80(15)
C16 C11 P2 120.20(15)
C13 C12 C11 118.74(19)
C13 C12 C17 118.74(18)
C11 C12 C17 122.53(18)
C14 C13 C12 122.28(19)
C14 C13 H10 118.9
C12 C13 H10 118.9
C15 C14 C13 117.64(18)
C15 C14 C18 120.64(18)
C13 C14 C18 121.72(18)
C14 C15 C16 122.47(19)
C14 C15 H11 118.8
C16 C15 H11 118.8
C15 C16 C11 118.62(19)
C15 C16 C19 119.02(19)
C11 C16 C19 122.35(18)
C12 C17 Si2 113.76(14)
C12 C17 Si1 111.48(14)
Si2 C17 Si1 118.66(11)
C12 C17 H12 103.6
Si2 C17 H12 103.6
Si1 C17 H12 103.6
C14 C18 Si4 111.69(14)
C14 C18 Si3 111.86(14)
Si4 C18 Si3 120.12(11)
C14 C18 H13 103.7
Si4 C18 H13 103.7
Si3 C18 H13 103.7
C16 C19 Si5 114.73(15)
C16 C19 Si6 109.86(14)
Si5 C19 Si6 118.72(11)
C16 C19 H14 103.9
Si5 C19 H14 103.9
Si6 C19 H14 103.9
C22 Si1 C21 107.75(13)
C22 Si1 C20 109.47(17)
C21 Si1 C20 107.12(13)
C22 Si1 C17 113.05(12)
C21 Si1 C17 110.48(11)
C20 Si1 C17 108.79(12)
C25 Si2 C23 107.08(12)
C25 Si2 C24 109.85(12)
C23 Si2 C24 108.16(12)
C25 Si2 C17 109.16(10)
C23 Si2 C17 108.88(10)
C24 Si2 C17 113.51(11)
C26 Si3 C28 109.52(12)
C26 Si3 C27 107.20(11)
C28 Si3 C27 109.09(12)
C26 Si3 C18 113.12(10)
C28 Si3 C18 107.39(10)
C27 Si3 C18 110.47(10)
C31 Si4 C30 107.15(11)
C31 Si4 C29 108.69(12)
C30 Si4 C29 108.27(11)
C31 Si4 C18 109.67(10)
C30 Si4 C18 114.59(10)
C29 Si4 C18 108.33(10)
C32 Si5 C34 109.21(13)
C32 Si5 C33 109.96(15)
C34 Si5 C33 106.30(12)
C32 Si5 C19 109.00(11)
C34 Si5 C19 107.76(11)
C33 Si5 C19 114.46(11)
C36 Si6 C35 107.92(13)
C36 Si6 C37 108.91(12)
C35 Si6 C37 108.21(12)
C36 Si6 C19 113.95(11)
C35 Si6 C19 107.71(11)
C37 Si6 C19 109.97(11)
Si1 C20 H15 109.5
Si1 C20 H16 109.5
H15 C20 H16 109.5
Si1 C20 H17 109.5
H15 C20 H17 109.5
H16 C20 H17 109.5
Si1 C21 H18 109.5
Si1 C21 H19 109.5
H18 C21 H19 109.5
Si1 C21 H20 109.5
H18 C21 H20 109.5
H19 C21 H20 109.5
Si1 C22 H21 109.5
Si1 C22 H22 109.5
H21 C22 H22 109.5
Si1 C22 H23 109.5
H21 C22 H23 109.5
H22 C22 H23 109.5
Si2 C23 H24 109.5
Si2 C23 H25 109.5
H24 C23 H25 109.5
Si2 C23 H26 109.5
H24 C23 H26 109.5
H25 C23 H26 109.5
Si2 C24 H27 109.5
Si2 C24 H28 109.5
H27 C24 H28 109.5
Si2 C24 H29 109.5
H27 C24 H29 109.5
H28 C24 H29 109.5
Si2 C25 H30 109.5
Si2 C25 H31 109.5
H30 C25 H31 109.5
Si2 C25 H32 109.5
H30 C25 H32 109.5
H31 C25 H32 109.5
Si3 C26 H33 109.5
Si3 C26 H34 109.5
H33 C26 H34 109.5
Si3 C26 H35 109.5
H33 C26 H35 109.5
H34 C26 H35 109.5
Si3 C27 H36 109.5
Si3 C27 H37 109.5
H36 C27 H37 109.5
Si3 C27 H38 109.5
H36 C27 H38 109.5
H37 C27 H38 109.5
Si3 C28 H39 109.5
Si3 C28 H40 109.5
H39 C28 H40 109.5
Si3 C28 H41 109.5
H39 C28 H41 109.5
H40 C28 H41 109.5
Si4 C29 H42 109.5
Si4 C29 H43 109.5
H42 C29 H43 109.5
Si4 C29 H44 109.5
H42 C29 H44 109.5
H43 C29 H44 109.5
Si4 C30 H45 109.5
Si4 C30 H46 109.5
H45 C30 H46 109.5
Si4 C30 H47 109.5
H45 C30 H47 109.5
H46 C30 H47 109.5
Si4 C31 H48 109.5
Si4 C31 H49 109.5
H48 C31 H49 109.5
Si4 C31 H50 109.5
H48 C31 H50 109.5
H49 C31 H50 109.5
Si5 C32 H51 109.5
Si5 C32 H52 109.5
H51 C32 H52 109.5
Si5 C32 H53 109.5
H51 C32 H53 109.5
H52 C32 H53 109.5
Si5 C33 H54 109.5
Si5 C33 H55 109.5
H54 C33 H55 109.5
Si5 C33 H56 109.5
H54 C33 H56 109.5
H55 C33 H56 109.5
Si5 C34 H57 109.5
Si5 C34 H58 109.5
H57 C34 H58 109.5
Si5 C34 H59 109.5
H57 C34 H59 109.5
H58 C34 H59 109.5
Si6 C35 H60 109.5
Si6 C35 H61 109.5
H60 C35 H61 109.5
Si6 C35 H62 109.5
H60 C35 H62 109.5
H61 C35 H62 109.5
Si6 C36 H63 109.5
Si6 C36 H64 109.5
H63 C36 H64 109.5
Si6 C36 H65 109.5
H63 C36 H65 109.5
H64 C36 H65 109.5
Si6 C37 H66 109.5
Si6 C37 H67 109.5
H66 C37 H67 109.5
Si6 C37 H68 109.5
H66 C37 H68 109.5
H67 C37 H68 109.5

loop_
_geom_bond_atom_site_label_1
_geom_bond_atom_site_label_2
_geom_bond_distance
P1 C1 1.805(2)
P1 P2 2.0361(8)
P2 C11 1.843(2)
C1 C2 1.438(3)
C1 C5 1.440(3)
C1 Ru1 2.187(2)
C2 C3 1.427(3)
C2 Ru1 2.180(2)
C2 H1 0.9500
C3 C4 1.415(3)
C3 Ru1 2.188(2)
C3 H2 0.9500
C4 C5 1.422(3)
C4 Ru1 2.191(2)
C4 H3 0.9500
C5 Ru1 2.176(2)
C5 H4 0.9500
Ru1 C9 2.182(2)
Ru1 C8 2.184(2)
Ru1 C10 2.185(2)
Ru1 C6 2.187(2)
Ru1 C7 2.188(2)
C6 C10 1.423(4)
C6 C7 1.423(4)
C6 H5 0.9500
C7 C8 1.420(4)
C7 H6 0.9500
C8 C9 1.426(4)
C8 H7 0.9500
C9 C10 1.407(4)
C9 H8 0.9500
C10 H9 0.9500
C11 C12 1.412(3)
C11 C16 1.417(3)
C12 C13 1.402(3)
C12 C17 1.522(3)
C13 C14 1.396(3)
C13 H10 0.9500
C14 C15 1.395(3)
C14 C18 1.517(3)
C15 C16 1.399(3)
C15 H11 0.9500
C16 C19 1.519(3)
C17 Si2 1.896(2)
C17 Si1 1.898(2)
C17 H12 1.0000
C18 Si4 1.895(2)
C18 Si3 1.897(2)
C18 H13 1.0000
C19 Si5 1.898(2)
C19 Si6 1.901(2)
C19 H14 1.0000
Si1 C22 1.863(3)
Si1 C21 1.870(2)
Si1 C20 1.879(3)
Si2 C25 1.868(3)
Si2 C23 1.871(2)
Si2 C24 1.879(2)
Si3 C26 1.870(2)
Si3 C28 1.871(2)
Si3 C27 1.873(2)
Si4 C31 1.870(2)
Si4 C30 1.870(2)
Si4 C29 1.870(2)
Si5 C32 1.867(3)
Si5 C34 1.872(2)
Si5 C33 1.877(3)
Si6 C36 1.868(2)
Si6 C35 1.870(3)
Si6 C37 1.871(2)
C20 H15 0.9800
C20 H16 0.9800
C20 H17 0.9800
C21 H18 0.9800
C21 H19 0.9800
C21 H20 0.9800
C22 H21 0.9800
C22 H22 0.9800
C22 H23 0.9800
C23 H24 0.9800
C23 H25 0.9800
C23 H26 0.9800
C24 H27 0.9800
C24 H28 0.9800
C24 H29 0.9800
C25 H30 0.9800
C25 H31 0.9800
C25 H32 0.9800
C26 H33 0.9800
C26 H34 0.9800
C26 H35 0.9800
C27 H36 0.9800
C27 H37 0.9800
C27 H38 0.9800
C28 H39 0.9800
C28 H40 0.9800
C28 H41 0.9800
C29 H42 0.9800
C29 H43 0.9800
C29 H44 0.9800
C30 H45 0.9800
C30 H46 0.9800
C30 H47 0.9800
C31 H48 0.9800
C31 H49 0.9800
C31 H50 0.9800
C32 H51 0.9800
C32 H52 0.9800
C32 H53 0.9800
C33 H54 0.9800
C33 H55 0.9800
C33 H56 0.9800
C34 H57 0.9800
C34 H58 0.9800
C34 H59 0.9800
C35 H60 0.9800
C35 H61 0.9800
C35 H62 0.9800
C36 H63 0.9800
C36 H64 0.9800
C36 H65 0.9800
C37 H66 0.9800
C37 H67 0.9800
C37 H68 0.9800

loop_
_geom_torsion_atom_site_label_1
_geom_torsion_atom_site_label_2
_geom_torsion_atom_site_label_3
_geom_torsion_atom_site_label_4
_geom_torsion
C1 P1 P2 C11 -178.01(10)
P2 P1 C1 C2 -23.8(2)
P2 P1 C1 C5 159.27(18)
P2 P1 C1 Ru1 -114.52(12)
C5 C1 C2 C3 -0.6(3)
P1 C1 C2 C3 -177.89(18)
Ru1 C1 C2 C3 -61.86(16)
C5 C1 C2 Ru1 61.29(15)
P1 C1 C2 Ru1 -116.0(2)
C1 C2 C3 C4 0.0(3)
Ru1 C2 C3 C4 -61.74(16)
C1 C2 C3 Ru1 61.71(16)
C2 C3 C4 C5 0.6(3)
Ru1 C3 C4 C5 -60.71(16)
C2 C3 C4 Ru1 61.33(16)
C3 C4 C5 C1 -1.0(3)
Ru1 C4 C5 C1 -62.09(16)
C3 C4 C5 Ru1 61.11(16)
C2 C1 C5 C4 1.0(3)
P1 C1 C5 C4 178.51(16)
Ru1 C1 C5 C4 62.39(16)
C2 C1 C5 Ru1 -61.44(15)
P1 C1 C5 Ru1 116.12(17)
C4 C5 Ru1 C2 -79.43(14)
C1 C5 Ru1 C2 38.05(13)
C4 C5 Ru1 C9 41.9(4)
C1 C5 Ru1 C9 159.4(3)
C4 C5 Ru1 C8 -165.7(2)
C1 C5 Ru1 C8 -48.2(3)
C4 C5 Ru1 C10 76.21(17)
C1 C5 Ru1 C10 -166.31(14)
C4 C5 Ru1 C1 -117.5(2)
C4 C5 Ru1 C6 117.34(14)
C1 C5 Ru1 C6 -125.19(14)
C4 C5 Ru1 C7 159.08(14)
C1 C5 Ru1 C7 -83.44(16)
C4 C5 Ru1 C3 -36.77(13)
C1 C5 Ru1 C3 80.71(14)
C1 C5 Ru1 C4 117.5(2)
C3 C2 Ru1 C5 79.68(15)
C1 C2 Ru1 C5 -38.16(13)
C3 C2 Ru1 C9 -82.29(16)
C1 C2 Ru1 C9 159.87(14)
C3 C2 Ru1 C8 -123.97(14)
C1 C2 Ru1 C8 118.19(14)
C3 C2 Ru1 C10 -48.8(3)
C1 C2 Ru1 C10 -166.6(2)
C3 C2 Ru1 C1 117.8(2)
C3 C2 Ru1 C6 164.5(3)
C1 C2 Ru1 C6 46.6(4)
C3 C2 Ru1 C7 -164.08(14)
C1 C2 Ru1 C7 78.08(17)
C1 C2 Ru1 C3 -117.8(2)
C3 C2 Ru1 C4 37.13(14)
C1 C2 Ru1 C4 -80.71(14)
C2 C1 Ru1 C5 116.93(19)
P1 C1 Ru1 C5 -117.4(2)
C5 C1 Ru1 C2 -116.93(19)
P1 C1 Ru1 C2 125.7(2)
C2 C1 Ru1 C9 -47.3(3)
C5 C1 Ru1 C9 -164.2(2)
P1 C1 Ru1 C9 78.4(3)
C2 C1 Ru1 C8 -82.80(16)
C5 C1 Ru1 C8 160.27(14)
P1 C1 Ru1 C8 42.90(18)
C2 C1 Ru1 C10 159.6(3)
C5 C1 Ru1 C10 42.7(4)
P1 C1 Ru1 C10 -74.7(4)
C2 C1 Ru1 C6 -165.42(14)
C5 C1 Ru1 C6 77.65(17)
P1 C1 Ru1 C6 -39.73(19)
C2 C1 Ru1 C7 -124.61(14)
C5 C1 Ru1 C7 118.47(14)
P1 C1 Ru1 C7 1.09(17)
C2 C1 Ru1 C3 37.37(13)
C5 C1 Ru1 C3 -79.56(15)
P1 C1 Ru1 C3 163.06(17)
C2 C1 Ru1 C4 79.48(14)
C5 C1 Ru1 C4 -37.45(14)
P1 C1 Ru1 C4 -154.82(17)
C4 C3 Ru1 C5 37.08(13)
C2 C3 Ru1 C5 -80.82(15)
C4 C3 Ru1 C2 117.9(2)
C4 C3 Ru1 C9 -124.40(14)
C2 C3 Ru1 C9 117.70(15)
C4 C3 Ru1 C8 -164.53(14)
C2 C3 Ru1 C8 77.57(17)
C4 C3 Ru1 C10 -83.80(16)
C2 C3 Ru1 C10 158.30(14)
C4 C3 Ru1 C1 80.22(14)
C2 C3 Ru1 C1 -37.68(13)
C4 C3 Ru1 C6 -51.9(3)
C2 C3 Ru1 C6 -169.8(2)
C4 C3 Ru1 C7 165.9(3)
C2 C3 Ru1 C7 48.0(4)
C2 C3 Ru1 C4 -117.9(2)
C3 C4 Ru1 C5 -118.63(19)
C3 C4 Ru1 C2 -37.56(13)
C5 C4 Ru1 C2 81.07(14)
C3 C4 Ru1 C9 76.13(17)
C5 C4 Ru1 C9 -165.24(14)
C3 C4 Ru1 C8 43.7(3)
C5 C4 Ru1 C8 162.4(3)
C3 C4 Ru1 C10 116.18(14)
C5 C4 Ru1 C10 -125.19(14)
C3 C4 Ru1 C1 -80.64(14)
C5 C4 Ru1 C1 37.99(13)
C3 C4 Ru1 C6 157.38(13)
C5 C4 Ru1 C6 -83.99(16)
C3 C4 Ru1 C7 -169.3(2)
C5 C4 Ru1 C7 -50.7(3)
C5 C4 Ru1 C3 118.63(19)
C5 Ru1 C6 C10 -123.72(15)
C2 Ru1 C6 C10 158.5(3)
C9 Ru1 C6 C10 37.25(15)
C8 Ru1 C6 C10 80.14(16)
C1 Ru1 C6 C10 -165.34(14)
C7 Ru1 C6 C10 117.7(2)
C3 Ru1 C6 C10 -45.8(3)
C4 Ru1 C6 C10 -81.81(17)
C5 Ru1 C6 C7 118.59(15)
C2 Ru1 C6 C7 40.8(4)
C9 Ru1 C6 C7 -80.45(16)
C8 Ru1 C6 C7 -37.55(15)
C10 Ru1 C6 C7 -117.7(2)
C1 Ru1 C6 C7 76.97(18)
C3 Ru1 C6 C7 -163.5(2)
C4 Ru1 C6 C7 160.50(14)
C10 C6 C7 C8 0.1(3)
Ru1 C6 C7 C8 61.71(17)
C10 C6 C7 Ru1 -61.62(17)
C5 Ru1 C7 C8 159.61(14)
C2 Ru1 C7 C8 75.53(18)
C9 Ru1 C7 C8 -37.81(15)
C10 Ru1 C7 C8 -79.99(16)
C1 Ru1 C7 C8 117.11(15)
C6 Ru1 C7 C8 -117.5(2)
C3 Ru1 C7 C8 39.0(4)
C4 Ru1 C7 C8 -164.4(2)
C5 Ru1 C7 C6 -82.91(17)
C2 Ru1 C7 C6 -166.99(14)
C9 Ru1 C7 C6 79.68(16)
C8 Ru1 C7 C6 117.5(2)
C10 Ru1 C7 C6 37.49(15)
C1 Ru1 C7 C6 -125.40(15)
C3 Ru1 C7 C6 156.5(3)
C4 Ru1 C7 C6 -46.9(3)
C6 C7 C8 C9 0.0(3)
Ru1 C7 C8 C9 61.78(16)
C6 C7 C8 Ru1 -61.78(17)
C5 Ru1 C8 C7 -49.6(3)
C2 Ru1 C8 C7 -126.03(15)
C9 Ru1 C8 C7 117.3(2)
C10 Ru1 C8 C7 80.28(16)
C1 Ru1 C8 C7 -84.11(17)
C6 Ru1 C8 C7 37.61(15)
C3 Ru1 C8 C7 -166.80(14)
C4 Ru1 C8 C7 160.6(3)
C5 Ru1 C8 C9 -166.9(2)
C2 Ru1 C8 C9 116.63(15)
C10 Ru1 C8 C9 -37.06(15)
C1 Ru1 C8 C9 158.55(14)
C6 Ru1 C8 C9 -79.73(16)
C7 Ru1 C8 C9 -117.3(2)
C3 Ru1 C8 C9 75.86(18)
C4 Ru1 C8 C9 43.2(4)
C7 C8 C9 C10 -0.1(3)
Ru1 C8 C9 C10 61.91(17)
C7 C8 C9 Ru1 -62.00(17)
C5 Ru1 C9 C10 45.9(4)
C2 Ru1 C9 C10 158.22(14)
C8 Ru1 C9 C10 -117.9(2)
C1 Ru1 C9 C10 -168.4(2)
C6 Ru1 C9 C10 -37.64(15)
C7 Ru1 C9 C10 -80.31(16)
C3 Ru1 C9 C10 117.04(15)
C4 Ru1 C9 C10 77.33(18)
C5 Ru1 C9 C8 163.8(3)
C2 Ru1 C9 C8 -83.89(17)
C10 Ru1 C9 C8 117.9(2)
C1 Ru1 C9 C8 -50.5(3)
C6 Ru1 C9 C8 80.25(16)
C7 Ru1 C9 C8 37.58(15)
C3 Ru1 C9 C8 -125.08(15)
C4 Ru1 C9 C8 -164.78(14)
C8 C9 C10 C6 0.1(3)
Ru1 C9 C10 C6 61.85(17)
C8 C9 C10 Ru1 -61.71(17)
C7 C6 C10 C9 -0.1(3)
Ru1 C6 C10 C9 -61.84(17)
C7 C6 C10 Ru1 61.70(17)
C5 Ru1 C10 C9 -163.87(14)
C2 Ru1 C10 C9 -48.7(3)
C8 Ru1 C10 C9 37.61(15)
C1 Ru1 C10 C9 163.2(3)
C6 Ru1 C10 C9 117.6(2)
C7 Ru1 C10 C9 80.17(16)
C3 Ru1 C10 C9 -82.49(17)
C4 Ru1 C10 C9 -123.58(15)
C5 Ru1 C10 C6 78.49(18)
C2 Ru1 C10 C6 -166.3(2)
C9 Ru1 C10 C6 -117.6(2)
C8 Ru1 C10 C6 -80.03(16)
C1 Ru1 C10 C6 45.6(4)
C7 Ru1 C10 C6 -37.47(15)
C3 Ru1 C10 C6 159.88(14)
C4 Ru1 C10 C6 118.78(15)
P1 P2 C11 C12 88.52(16)
P1 P2 C11 C16 -94.45(16)
C16 C11 C12 C13 5.2(3)
P2 C11 C12 C13 -177.74(15)
C16 C11 C12 C17 -174.85(19)
P2 C11 C12 C17 2.2(3)
C11 C12 C13 C14 -0.6(3)
C17 C12 C13 C14 179.50(19)
C12 C13 C14 C15 -3.5(3)
C12 C13 C14 C18 175.98(19)
C13 C14 C15 C16 3.0(3)
C18 C14 C15 C16 -176.45(19)
C14 C15 C16 C11 1.5(3)
C14 C15 C16 C19 -177.22(19)
C12 C11 C16 C15 -5.7(3)
P2 C11 C16 C15 177.31(15)
C12 C11 C16 C19 173.00(19)
P2 C11 C16 C19 -4.0(3)
C13 C12 C17 Si2 55.8(2)
C11 C12 C17 Si2 -124.12(18)
C13 C12 C17 Si1 -81.6(2)
C11 C12 C17 Si1 98.5(2)
C15 C14 C18 Si4 110.45(19)
C13 C14 C18 Si4 -69.0(2)
C15 C14 C18 Si3 -111.70(19)
C13 C14 C18 Si3 68.8(2)
C15 C16 C19 Si5 -58.1(2)
C11 C16 C19 Si5 123.28(19)
C15 C16 C19 Si6 78.7(2)
C11 C16 C19 Si6 -99.9(2)
C12 C17 Si1 C22 54.4(2)
Si2 C17 Si1 C22 -80.68(18)
C12 C17 Si1 C21 175.28(15)
Si2 C17 Si1 C21 40.17(16)
C12 C17 Si1 C20 -67.40(19)
Si2 C17 Si1 C20 157.49(15)
C12 C17 Si2 C25 30.82(18)
Si1 C17 Si2 C25 164.97(12)
C12 C17 Si2 C23 147.40(16)
Si1 C17 Si2 C23 -78.45(15)
C12 C17 Si2 C24 -92.07(17)
Si1 C17 Si2 C24 42.08(16)
C14 C18 Si3 C26 -80.38(17)
Si4 C18 Si3 C26 53.49(16)
C14 C18 Si3 C28 40.58(17)
Si4 C18 Si3 C28 174.45(12)
C14 C18 Si3 C27 159.45(15)
Si4 C18 Si3 C27 -66.68(15)
C14 C18 Si4 C31 -160.77(15)
Si3 C18 Si4 C31 65.29(15)
C14 C18 Si4 C30 78.70(17)
Si3 C18 Si4 C30 -55.24(15)
C14 C18 Si4 C29 -42.28(17)
Si3 C18 Si4 C29 -176.23(12)
C16 C19 Si5 C32 -30.2(2)
Si6 C19 Si5 C32 -162.95(14)
C16 C19 Si5 C34 -148.60(16)
Si6 C19 Si5 C34 78.65(15)
C16 C19 Si5 C33 93.39(18)
Si6 C19 Si5 C33 -39.35(17)
C16 C19 Si6 C36 -65.86(18)
Si5 C19 Si6 C36 68.98(15)
C16 C19 Si6 C35 53.83(18)
Si5 C19 Si6 C35 -171.34(13)
C16 C19 Si6 C37 171.55(15)
Si5 C19 Si6 C37 -53.62(15)
